data_7125579
loop_
_publ_author_name
'Honma, Noritaka'
'Kusaka, Katsuhiro'
'Ozeki, Tomoji'

_publ_section_title
;
 Self-assembly of a lacunary alpha-Keggin undecatungstophosphate into a
 three-dimensional network linked by s-block cations.
;
_journal_issue 23
_journal_name_full 'Chemical communications (Cambridge, England)'
_journal_page_first 2896
_journal_page_last 2897
_journal_paper_doi 10.1039/b209076g
_journal_year 2002
_chemical_formula_moiety
;
(Na 1+)2, (C4 H12 N 1+)4, H 1+, P W11 O39 7-, 8(H2 O)
;
_chemical_formula_sum 'C16 H65 N4 Na2 O47 P W11'
_chemical_formula_weight 3165.02
_chemical_name_common
;
Disodium Tetrakis(tetramethylammonium) hydrogen
undecatungstophosphate octahydrate
;
_space_group_IT_number 9
_space_group_name_Hall 'C -2yc'
_space_group_name_H-M_alt 'C 1 c 1'
_symmetry_cell_setting monoclinic
_symmetry_space_group_name_H-M 'C 1 c 1'
_atom_sites_solution_hydrogens geom
_atom_sites_solution_primary direct
_atom_sites_solution_secondary difmap
_audit_creation_method SHELXL-97
_cell_angle_alpha 90.0
_cell_angle_beta 106.206(3)
_cell_angle_gamma 90.0
_cell_formula_units_Z 4
_cell_length_a 18.494(1)
_cell_length_b 18.102(1)
_cell_length_c 19.214(1)
_cell_measurement_reflns_used 6679
_cell_measurement_temperature 153(2)
_cell_measurement_theta_max 13.54
_cell_measurement_theta_min 0.934
_cell_volume 6176.8(6)
_computing_cell_refinement 'Scalepack (Otwinowski & Minor, 1997)'
_computing_data_collection 'DIP Xpress (MAC Science, 1999)'
_computing_data_reduction 'DENZO (Otwinowski & Minor, 1997)'
_computing_molecular_graphics 'ORTEP-III (Burnett & Johnson, 1996)'
_computing_structure_refinement 'SHELXL-97 (Sheldrick, 1997)'
_computing_structure_solution 'SHELXS-97 (Sheldrick, 1990)'
_diffrn_ambient_temperature 153(2)
_diffrn_detector_area_resol_mean 10
_diffrn_measured_fraction_theta_full 0.934
_diffrn_measured_fraction_theta_max 0.934
_diffrn_measurement_device_type 'MAC Science DIP LABO'
_diffrn_measurement_method 'oscillation method'
_diffrn_radiation_monochromator Si(111)
_diffrn_radiation_source 'SPring-8 BL04B2 bending magnet beamline'
_diffrn_radiation_type synchrotron
_diffrn_radiation_wavelength 0.3282
_diffrn_reflns_av_R_equivalents 0.0391
_diffrn_reflns_av_sigmaI/netI 0.0457
_diffrn_reflns_limit_h_max 22
_diffrn_reflns_limit_h_min -26
_diffrn_reflns_limit_k_max 25
_diffrn_reflns_limit_k_min -25
_diffrn_reflns_limit_l_max 27
_diffrn_reflns_limit_l_min -25
_diffrn_reflns_number 25266
_diffrn_reflns_theta_full 13.54
_diffrn_reflns_theta_max 13.54
_diffrn_reflns_theta_min 1.65
_exptl_absorpt_coefficient_mu 2.729
_exptl_absorpt_correction_T_max 0.96072
_exptl_absorpt_correction_T_min 0.87691
_exptl_absorpt_correction_type multi-scan
_exptl_absorpt_process_details 'PLATON MULABS (Spek, 2001)'
_exptl_crystal_colour colorless
_exptl_crystal_density_diffrn 3.403
_exptl_crystal_density_method 'not measured'
_exptl_crystal_description plate
_exptl_crystal_F_000 5664
_exptl_crystal_size_max 0.070
_exptl_crystal_size_mid 0.015
_exptl_crystal_size_min 0.010
_refine_diff_density_max 6.275
_refine_diff_density_min -3.232
_refine_diff_density_rms 0.573
_refine_ls_abs_structure_details 'Flack H D (1983), Acta Cryst. A39, 876-881'
_refine_ls_abs_structure_Flack 0.17(6)
_refine_ls_extinction_method none
_refine_ls_goodness_of_fit_ref 1.084
_refine_ls_hydrogen_treatment constr
_refine_ls_matrix_type full
_refine_ls_number_parameters 630
_refine_ls_number_reflns 14592
_refine_ls_number_restraints 2
_refine_ls_restrained_S_all 1.084
_refine_ls_R_factor_all 0.0604
_refine_ls_R_factor_gt 0.0543
_refine_ls_shift/su_max 0.006
_refine_ls_shift/su_mean 0.000
_refine_ls_structure_factor_coef Fsqd
_refine_ls_weighting_details
;
calc w==1/[\s^2^(Fo^2^)+(0.0747P)^2^+292.0473P] where 
P==(Fo^2^+2Fc^2^)/3=
;
_refine_ls_weighting_scheme calc
_refine_ls_wR_factor_gt 0.1334
_refine_ls_wR_factor_ref 0.1385
_reflns_number_gt 13509
_reflns_number_total 14592
_reflns_threshold_expression >2\s(I)
_cod_data_source_file b209076g.txt
_cod_data_source_block pw11
_cod_original_sg_symbol_H-M Cc
_cod_database_code 7125579

loop_
_symmetry_equiv_pos_as_xyz
'x, y, z'
'x, -y, z+1/2'
'x+1/2, y+1/2, z'
'x+1/2, -y+1/2, z+1/2'

loop_
_atom_site_label
_atom_site_type_symbol
_atom_site_fract_x
_atom_site_fract_y
_atom_site_fract_z
_atom_site_U_iso_or_equiv
_atom_site_adp_type
_atom_site_occupancy
_atom_site_symmetry_multiplicity
_atom_site_calc_flag
_atom_site_refinement_flags
P1 P 0.2775(2) 0.25602(19) 0.2658(2) 0.0103(6) Uani 1 1 d .
W1 W 0.34859(4) 0.41829(3) 0.36478(4) 0.01955(15) Uani 1 1 d .
W2 W 0.25325(4) 0.29286(4) 0.43703(4) 0.01909(14) Uani 1 1 d .
W3 W 0.46215(4) 0.20818(3) 0.25218(4) 0.01707(13) Uani 1 1 d .
W4 W 0.38006(4) 0.37455(4) 0.18635(4) 0.02005(15) Uani 1 1 d .
W5 W 0.19007(4) 0.42400(3) 0.19185(4) 0.01585(13) Uani 1 1 d .
W6 W 0.09200(4) 0.30281(3) 0.26682(4) 0.01632(13) Uani 1 1 d .
W7 W 0.17630(4) 0.12401(4) 0.33268(4) 0.02282(16) Uani 1 1 d .
W8 W 0.35718(4) 0.07999(3) 0.33168(4) 0.01910(14) Uani 1 1 d .
W9 W 0.31399(4) 0.21894(4) 0.09205(4) 0.01877(14) Uani 1 1 d .
W10 W 0.12185(3) 0.26261(3) 0.10303(3) 0.01508(13) Uani 1 1 d .
W11 W 0.20861(4) 0.08350(3) 0.17161(4) 0.02030(15) Uani 1 1 d .
Na1 Na 0.4402(4) 0.2559(3) 0.4379(4) 0.0191(13) Uani 1 1 d .
Na2 Na 0.6356(5) 0.1371(4) 0.1882(5) 0.0355(19) Uani 1 1 d .
O1 O 0.3583(8) 0.5131(6) 0.3828(9) 0.033(3) Uani 1 1 d .
O2 O 0.2053(9) 0.3073(8) 0.5019(7) 0.031(3) Uani 1 1 d .
O3 O 0.5507(7) 0.1758(7) 0.2512(8) 0.027(3) Uani 1 1 d .
O4 O 0.4257(8) 0.4445(8) 0.1551(10) 0.036(3) Uani 1 1 d .
O5 O 0.1641(8) 0.5126(6) 0.1629(8) 0.025(3) Uani 1 1 d .
O6 O 0.0071(8) 0.3144(8) 0.2853(9) 0.031(3) Uani 1 1 d .
O7 O 0.1215(10) 0.0750(8) 0.3735(11) 0.040(4) Uani 1 1 d .
O8 O 0.4046(10) -0.0006(7) 0.3605(8) 0.036(4) Uani 1 1 d .
O9 O 0.3146(10) 0.1958(8) 0.0051(7) 0.036(4) Uani 1 1 d .
O10 O 0.0552(8) 0.2536(7) 0.0194(8) 0.029(3) Uani 1 1 d .
O11 O 0.1726(9) 0.0127(7) 0.1140(9) 0.035(4) Uani 1 1 d .
O12 O 0.4296(9) 0.3826(8) 0.4236(8) 0.037(4) Uani 1 1 d .
O13 O 0.3431(8) 0.2665(7) 0.4909(7) 0.025(3) Uani 1 1 d .
O14 O 0.4788(7) 0.2413(6) 0.3398(6) 0.018(2) Uani 1 1 d .
O15 O 0.3949(8) 0.1396(7) 0.4036(7) 0.027(3) Uani 1 1 d .
O16 O 0.2838(7) 0.3926(7) 0.4217(7) 0.024(3) Uani 1 1 d .
O17 O 0.4620(7) 0.3099(6) 0.2134(7) 0.023(2) Uani 1 1 d .
O18 O 0.1069(7) 0.3975(6) 0.2292(6) 0.017(2) Uani 1 1 d .
O19 O 0.2649(8) 0.0654(7) 0.3604(7) 0.025(3) Uani 1 1 d .
O20 O 0.4096(8) 0.1879(7) 0.1449(7) 0.025(3) Uani 1 1 d .
O21 O 0.3479(7) 0.3169(7) 0.0983(7) 0.022(2) Uani 1 1 d .
O22 O 0.1365(7) 0.3669(6) 0.1078(6) 0.019(2) Uani 1 1 d .
O23 O 0.0577(7) 0.2750(7) 0.1633(7) 0.022(2) Uani 1 1 d .
O24 O 0.1534(8) 0.0723(6) 0.2424(8) 0.025(3) Uani 1 1 d .
O25 O 0.2894(7) 0.0400(6) 0.2353(7) 0.022(2) Uani 1 1 d .
O26 O 0.3848(8) 0.4022(7) 0.2791(8) 0.026(3) Uani 1 1 d .
O27 O 0.2494(7) 0.4339(7) 0.2824(7) 0.023(2) Uani 1 1 d .
O28 O 0.1602(7) 0.3210(6) 0.3531(7) 0.021(2) Uani 1 1 d .
O29 O 0.2199(7) 0.1964(6) 0.4032(7) 0.022(2) Uani 1 1 d .
O30 O 0.2786(7) 0.4080(6) 0.1607(7) 0.023(3) Uani 1 1 d .
O31 O 0.1096(8) 0.1987(7) 0.2853(8) 0.027(3) Uani 1 1 d .
O32 O 0.4107(8) 0.1236(5) 0.2683(7) 0.021(2) Uani 1 1 d .
O33 O 0.2135(6) 0.2578(6) 0.0779(6) 0.018(2) Uani 1 1 d .
O34 O 0.1409(7) 0.1639(6) 0.1341(7) 0.021(2) Uani 1 1 d .
O35 O 0.2729(7) 0.1317(6) 0.1250(7) 0.018(2) Uani 1 1 d .
O36 O 0.3079(7) 0.2924(6) 0.3410(7) 0.020(2) Uani 1 1 d .
O37 O 0.3348(6) 0.2624(6) 0.2200(6) 0.016(2) Uani 1 1 d .
O38 O 0.2024(6) 0.2923(5) 0.2230(6) 0.015(2) Uani 1 1 d .
O39 O 0.2625(7) 0.1745(5) 0.2729(7) 0.018(2) Uani 1 1 d .
O40 O 0.5280(16) 0.1422(9) 0.0858(11) 0.067(7) Uani 1 1 d .
O41 O 0.7454(9) 0.1233(7) 0.2905(10) 0.039(4) Uani 1 1 d .
O42 O 0.6894(11) 0.2287(8) 0.1382(9) 0.041(4) Uani 1 1 d .
O43 O 0.3714(10) 0.1397(8) 0.8002(12) 0.049(5) Uani 1 1 d .
O44 O 0.8237(12) 0.2403(10) 0.3679(12) 0.055(5) Uani 1 1 d .
O45 O 0.7479(15) 0.3691(9) 0.1817(13) 0.068(7) Uani 1 1 d .
O46 O 0.040(2) 0.3202(18) 0.4493(17) 0.104(11) Uani 1 1 d .
O47A O 0.024(2) 0.1181(16) 0.511(2) 0.040(9) Uiso 0.50(5) 1 d P
O47B O 0.105(4) 0.148(3) 0.516(4) 0.10(2) Uiso 0.50(5) 1 d P
N1 N 0.1380(10) 0.5397(8) 0.4317(9) 0.025(3) Uiso 1 1 d .
C1 C 0.0828(16) 0.6010(14) 0.4214(15) 0.047(6) Uiso 1 1 d .
H1A H 0.0938 0.6377 0.3882 0.071 Uiso 1 1 calc R
H1B H 0.0862 0.6243 0.4682 0.071 Uiso 1 1 calc R
H1C H 0.0318 0.5815 0.4009 0.071 Uiso 1 1 calc R
C2 C 0.1289(14) 0.5111(12) 0.3601(13) 0.037(5) Uiso 1 1 d .
H2A H 0.1369 0.5508 0.3283 0.055 Uiso 1 1 calc R
H2B H 0.0779 0.4912 0.3410 0.055 Uiso 1 1 calc R
H2C H 0.1657 0.4716 0.3619 0.055 Uiso 1 1 calc R
C3 C 0.126(2) 0.4829(17) 0.4797(19) 0.061(7) Uiso 1 1 d .
H3A H 0.1325 0.5038 0.5281 0.091 Uiso 1 1 calc R
H3B H 0.1626 0.4431 0.4824 0.091 Uiso 1 1 calc R
H3C H 0.0749 0.4633 0.4612 0.091 Uiso 1 1 calc R
C4 C 0.2175(17) 0.5671(15) 0.4597(16) 0.049(6) Uiso 1 1 d .
H4A H 0.2264 0.6061 0.4277 0.074 Uiso 1 1 calc R
H4B H 0.2525 0.5262 0.4610 0.074 Uiso 1 1 calc R
H4C H 0.2253 0.5870 0.5087 0.074 Uiso 1 1 calc R
N2 N 0.3977(10) 0.6308(9) 0.1682(9) 0.028(3) Uiso 1 1 d .
C5 C 0.4335(16) 0.6058(14) 0.2425(15) 0.046(5) Uiso 1 1 d .
H5A H 0.3986 0.6125 0.2721 0.069 Uiso 1 1 calc R
H5B H 0.4793 0.6348 0.2632 0.069 Uiso 1 1 calc R
H5C H 0.4467 0.5534 0.2419 0.069 Uiso 1 1 calc R
C6 C 0.3245(14) 0.5912(13) 0.1337(14) 0.039(5) Uiso 1 1 d .
H6A H 0.3031 0.6096 0.0843 0.059 Uiso 1 1 calc R
H6B H 0.2890 0.6002 0.1623 0.059 Uiso 1 1 calc R
H6C H 0.3339 0.5380 0.1322 0.059 Uiso 1 1 calc R
C7 C 0.3807(13) 0.7132(12) 0.1678(13) 0.036(4) Uiso 1 1 d .
H7A H 0.3569 0.7294 0.1180 0.054 Uiso 1 1 calc R
H7B H 0.4277 0.7406 0.1875 0.054 Uiso 1 1 calc R
H7C H 0.3465 0.7226 0.1978 0.054 Uiso 1 1 calc R
C8 C 0.4510(16) 0.6200(14) 0.1227(15) 0.046(5) Uiso 1 1 d .
H8A H 0.4270 0.6366 0.0731 0.068 Uiso 1 1 calc R
H8B H 0.4641 0.5676 0.1223 0.068 Uiso 1 1 calc R
H8C H 0.4969 0.6489 0.1431 0.068 Uiso 1 1 calc R
N3 N 0.4068(10) 0.0430(9) 0.5862(9) 0.026(3) Uiso 1 1 d .
C9 C 0.4770(17) 0.0397(16) 0.5528(17) 0.052(6) Uiso 1 1 d .
H9A H 0.4917 -0.0119 0.5494 0.079 Uiso 1 1 calc R
H9B H 0.5194 0.0670 0.5843 0.079 Uiso 1 1 calc R
H9C H 0.4629 0.0620 0.5044 0.079 Uiso 1 1 calc R
C10 C 0.4312(15) 0.0101(13) 0.6598(14) 0.039(5) Uiso 1 1 d .
H10A H 0.4394 -0.0430 0.6560 0.059 Uiso 1 1 calc R
H10B H 0.3921 0.0181 0.6845 0.059 Uiso 1 1 calc R
H10C H 0.4781 0.0335 0.6877 0.059 Uiso 1 1 calc R
C11 C 0.347(2) -0.0022(18) 0.5409(19) 0.063(8) Uiso 1 1 d .
H11A H 0.3625 -0.0541 0.5447 0.094 Uiso 1 1 calc R
H11B H 0.3361 0.0139 0.4903 0.094 Uiso 1 1 calc R
H11C H 0.3013 0.0030 0.5571 0.094 Uiso 1 1 calc R
C12 C 0.393(2) 0.1200(18) 0.588(2) 0.067(9) Uiso 1 1 d .
H12A H 0.4379 0.1443 0.6191 0.100 Uiso 1 1 calc R
H12B H 0.3500 0.1288 0.6064 0.100 Uiso 1 1 calc R
H12C H 0.3830 0.1400 0.5385 0.100 Uiso 1 1 calc R
N4 N 0.6433(10) 0.3768(9) 0.3806(10) 0.029(3) Uiso 1 1 d .
C13 C 0.6480(13) 0.2934(11) 0.3886(12) 0.032(4) Uiso 1 1 d .
H13A H 0.6018 0.2747 0.3977 0.048 Uiso 1 1 calc R
H13B H 0.6913 0.2802 0.4293 0.048 Uiso 1 1 calc R
H13C H 0.6540 0.2713 0.3439 0.048 Uiso 1 1 calc R
C14 C 0.5743(18) 0.4004(17) 0.3315(17) 0.055(7) Uiso 1 1 d .
H14A H 0.5320 0.3793 0.3461 0.083 Uiso 1 1 calc R
H14B H 0.5722 0.3838 0.2824 0.083 Uiso 1 1 calc R
H14C H 0.5714 0.4545 0.3323 0.083 Uiso 1 1 calc R
C15 C 0.642(2) 0.4086(18) 0.4568(19) 0.063(8) Uiso 1 1 d .
H15A H 0.5963 0.3922 0.4682 0.095 Uiso 1 1 calc R
H15B H 0.6431 0.4627 0.4554 0.095 Uiso 1 1 calc R
H15C H 0.6863 0.3907 0.4941 0.095 Uiso 1 1 calc R
C16 C 0.711(2) 0.4034(19) 0.369(2) 0.063(8) Uiso 1 1 d .
H16A H 0.7539 0.3836 0.4065 0.095 Uiso 1 1 calc R
H16B H 0.7116 0.4575 0.3715 0.095 Uiso 1 1 calc R
H16C H 0.7140 0.3876 0.3212 0.095 Uiso 1 1 calc R

loop_
_atom_site_aniso_label
_atom_site_aniso_U_11
_atom_site_aniso_U_22
_atom_site_aniso_U_33
_atom_site_aniso_U_23
_atom_site_aniso_U_13
_atom_site_aniso_U_12
P1 0.0096(14) 0.0069(13) 0.0121(15) -0.0014(11) -0.0009(12) 0.0006(10)
W1 0.0169(3) 0.0113(3) 0.0237(3) -0.0040(2) -0.0054(2) 0.00002(19)
W2 0.0226(3) 0.0190(3) 0.0146(3) 0.0007(2) 0.0034(2) 0.0056(2)
W3 0.0118(3) 0.0174(3) 0.0194(3) -0.0026(2) 0.0000(2) 0.0018(2)
W4 0.0164(3) 0.0155(3) 0.0268(4) 0.0039(2) 0.0037(3) -0.0025(2)
W5 0.0156(3) 0.0105(2) 0.0169(3) 0.0002(2) -0.0029(2) 0.00150(19)
W6 0.0117(3) 0.0145(3) 0.0212(3) -0.0022(2) 0.0019(2) 0.00084(19)
W7 0.0247(4) 0.0126(3) 0.0321(4) 0.0050(2) 0.0096(3) -0.0025(2)
W8 0.0219(3) 0.0119(3) 0.0207(3) 0.0022(2) 0.0015(3) 0.0035(2)
W9 0.0171(3) 0.0218(3) 0.0155(3) -0.0018(2) 0.0014(2) 0.0030(2)
W10 0.0114(3) 0.0139(2) 0.0158(3) -0.0026(2) -0.0031(2) 0.00046(18)
W11 0.0185(3) 0.0105(3) 0.0276(4) -0.0056(2) -0.0006(3) -0.0012(2)
Na1 0.015(3) 0.017(3) 0.020(3) 0.000(2) -0.003(3) -0.003(2)
Na2 0.038(5) 0.019(3) 0.051(5) -0.001(3) 0.014(4) -0.004(3)
O1 0.028(7) 0.010(5) 0.050(9) -0.005(5) -0.009(6) -0.007(4)
O2 0.035(8) 0.040(7) 0.017(6) 0.006(5) 0.010(6) 0.000(6)
O3 0.013(6) 0.029(6) 0.038(8) -0.009(5) 0.005(5) -0.002(4)
O4 0.023(7) 0.029(7) 0.060(10) 0.011(6) 0.019(7) -0.005(5)
O5 0.024(7) 0.016(5) 0.032(7) -0.002(4) 0.004(5) 0.002(4)
O6 0.016(6) 0.036(7) 0.039(8) 0.000(6) 0.006(6) -0.001(5)
O7 0.038(9) 0.024(7) 0.061(11) 0.011(6) 0.021(8) -0.006(6)
O8 0.052(10) 0.015(6) 0.034(8) 0.006(5) 0.000(7) 0.007(5)
O9 0.048(10) 0.042(8) 0.014(6) 0.002(5) 0.002(6) 0.018(6)
O10 0.030(7) 0.021(6) 0.027(7) -0.006(5) -0.004(6) 0.000(4)
O11 0.034(8) 0.015(5) 0.048(9) -0.011(5) -0.004(6) 0.000(5)
O12 0.031(8) 0.031(7) 0.035(8) -0.004(5) -0.013(6) 0.006(5)
O13 0.034(7) 0.020(5) 0.021(6) 0.001(4) 0.010(5) 0.006(4)
O14 0.017(6) 0.018(5) 0.018(5) -0.005(4) 0.003(4) -0.004(4)
O15 0.025(7) 0.025(6) 0.025(6) -0.004(5) -0.002(5) -0.007(5)
O16 0.017(6) 0.025(6) 0.029(7) 0.004(5) 0.003(5) 0.008(4)
O17 0.019(6) 0.018(5) 0.033(7) 0.004(4) 0.009(5) -0.007(4)
O18 0.020(6) 0.011(4) 0.020(5) -0.003(4) 0.008(4) 0.005(4)
O19 0.035(8) 0.022(6) 0.018(6) 0.000(4) 0.010(5) 0.000(5)
O20 0.025(7) 0.038(7) 0.016(6) -0.003(5) 0.010(5) -0.004(5)
O21 0.017(6) 0.031(6) 0.018(6) 0.014(4) 0.007(4) 0.005(4)
O22 0.016(6) 0.017(5) 0.017(5) -0.003(4) -0.006(4) 0.007(4)
O23 0.012(5) 0.029(6) 0.024(6) -0.003(5) 0.005(5) 0.006(4)
O24 0.023(6) 0.019(5) 0.032(7) -0.004(5) 0.006(5) -0.009(4)
O25 0.018(6) 0.020(5) 0.023(6) -0.005(4) -0.002(5) 0.003(4)
O26 0.023(7) 0.023(6) 0.032(7) -0.009(5) 0.005(5) 0.002(4)
O27 0.013(6) 0.032(6) 0.021(6) -0.001(5) 0.003(5) 0.000(4)
O28 0.024(6) 0.012(5) 0.028(6) -0.002(4) 0.008(5) 0.008(4)
O29 0.024(6) 0.020(5) 0.021(6) 0.009(4) 0.005(5) 0.005(4)
O30 0.023(6) 0.016(5) 0.027(6) -0.001(4) 0.003(5) -0.005(4)
O31 0.020(6) 0.019(5) 0.039(8) 0.001(5) 0.001(5) -0.001(4)
O32 0.032(7) 0.007(4) 0.022(6) 0.005(4) 0.003(5) 0.005(4)
O33 0.008(5) 0.020(5) 0.022(6) -0.002(4) -0.003(4) 0.005(3)
O34 0.021(6) 0.012(4) 0.028(6) -0.007(4) 0.001(5) -0.004(4)
O35 0.016(5) 0.017(5) 0.022(6) -0.006(4) 0.006(4) 0.002(4)
O36 0.016(6) 0.023(5) 0.018(6) 0.002(4) -0.003(4) 0.007(4)
O37 0.012(5) 0.018(5) 0.017(5) 0.001(4) 0.003(4) 0.003(3)
O38 0.013(5) 0.011(4) 0.023(6) -0.001(4) 0.009(4) 0.001(3)
O39 0.027(6) 0.004(4) 0.027(6) 0.002(4) 0.011(5) 0.004(4)
O40 0.12(2) 0.028(8) 0.051(12) -0.018(8) 0.019(12) -0.007(10)
O41 0.032(8) 0.023(6) 0.057(10) 0.011(6) 0.004(7) 0.003(5)
O42 0.060(11) 0.021(6) 0.043(9) -0.007(6) 0.015(8) 0.007(6)
O43 0.045(10) 0.019(6) 0.083(14) 0.012(7) 0.019(9) 0.000(6)
O44 0.057(12) 0.039(9) 0.064(13) -0.009(8) 0.008(10) 0.003(8)
O45 0.093(18) 0.021(8) 0.079(16) 0.004(8) 0.004(13) -0.002(8)
O46 0.11(3) 0.10(2) 0.08(2) -0.025(16) 0.006(19) -0.029(19)

loop_
_atom_type_symbol
_atom_type_description
_atom_type_scat_dispersion_real
_atom_type_scat_dispersion_imag
_atom_type_scat_source
C C -0.0017 0.0003 'International Tables Vol. C Table 6.1.1.4 and Sasaki (1989)'
H H 0.0000 0.0000 'International Tables Vol. C Table 6.1.1.4'
N N -0.0027 0.0006 'International Tables Vol. C Table 6.1.1.4 and Sasaki (1989)'
O O 0.0032 0.0011 'International Tables Vol. C Table 6.1.1.4 and Sasaki (1989)'
Na Na -0.0020 0.0047 'International Tables Vol. C Table 6.1.1.4 and Sasaki (1989)'
P P 0.0063 0.0189 'International Tables Vol. C Table 6.1.1.4 and Sasaki (1989)'
W W -1.4577 1.8630 'International Tables Vol. C Table 6.1.1.4 and Sasaki (1989)'

loop_
_geom_angle_atom_site_label_1
_geom_angle_atom_site_label_2
_geom_angle_atom_site_label_3
_geom_angle
_geom_angle_site_symmetry_1
_geom_angle_site_symmetry_3
O39 P1 O36 111.0(7) . .
O39 P1 O38 107.6(6) . .
O36 P1 O38 110.8(6) . .
O39 P1 O37 107.0(6) . .
O36 P1 O37 111.7(7) . .
O38 P1 O37 108.6(6) . .
O12 W1 O1 102.4(6) . .
O12 W1 O16 95.9(7) . .
O1 W1 O16 99.9(7) . .
O12 W1 O26 93.3(7) . .
O1 W1 O26 105.7(7) . .
O16 W1 O26 150.2(6) . .
O12 W1 O27 165.1(6) . .
O1 W1 O27 92.1(5) . .
O16 W1 O27 84.7(5) . .
O26 W1 O27 79.4(5) . .
O12 W1 O36 86.5(5) . .
O1 W1 O36 167.6(6) . .
O16 W1 O36 70.3(5) . .
O26 W1 O36 82.1(5) . .
O27 W1 O36 79.7(4) . .
O2 W2 O13 101.9(6) . .
O2 W2 O29 101.6(6) . .
O13 W2 O29 96.6(5) . .
O2 W2 O16 101.4(6) . .
O13 W2 O16 94.3(5) . .
O29 W2 O16 152.0(6) . .
O2 W2 O28 92.4(6) . .
O13 W2 O28 165.7(6) . .
O29 W2 O28 80.8(5) . .
O16 W2 O28 82.3(5) . .
O2 W2 O36 170.1(5) . .
O13 W2 O36 85.3(5) . .
O29 W2 O36 84.1(5) . .
O16 W2 O36 71.1(5) . .
O28 W2 O36 80.5(5) . .
O14 W3 O3 102.3(6) . .
O14 W3 O32 94.8(5) . .
O3 W3 O32 104.4(6) . .
O14 W3 O17 91.5(5) . .
O3 W3 O17 102.2(6) . .
O32 W3 O17 150.7(5) . .
O14 W3 O20 160.8(6) . .
O3 W3 O20 96.4(6) . .
O32 W3 O20 84.2(5) . .
O17 W3 O20 80.7(5) . .
O14 W3 O37 90.3(5) . .
O3 W3 O37 164.8(6) . .
O32 W3 O37 82.7(5) . .
O17 W3 O37 68.7(5) . .
O20 W3 O37 70.6(5) . .
O4 W4 O26 104.1(8) . .
O4 W4 O17 96.8(6) . .
O26 W4 O17 94.9(6) . .
O4 W4 O30 102.7(6) . .
O26 W4 O30 86.6(6) . .
O17 W4 O30 159.4(5) . .
O4 W4 O21 98.8(7) . .
O26 W4 O21 156.8(6) . .
O17 W4 O21 86.1(5) . .
O30 W4 O21 84.6(5) . .
O4 W4 O37 167.8(6) . .
O26 W4 O37 83.8(5) . .
O17 W4 O37 72.9(4) . .
O30 W4 O37 86.8(4) . .
O21 W4 O37 74.3(4) . .
O5 W5 O27 105.2(6) . .
O5 W5 O30 103.0(6) . .
O27 W5 O30 88.4(6) . .
O5 W5 O18 99.9(6) . .
O27 W5 O18 90.0(5) . .
O30 W5 O18 156.6(5) . .
O5 W5 O22 101.3(5) . .
O27 W5 O22 153.5(5) . .
O30 W5 O22 86.7(5) . .
O18 W5 O22 84.4(5) . .
O5 W5 O38 169.4(5) . .
O27 W5 O38 82.5(5) . .
O30 W5 O38 84.2(4) . .
O18 W5 O38 72.4(4) . .
O22 W5 O38 71.1(4) . .
O6 W6 O28 103.4(7) . .
O6 W6 O18 101.9(6) . .
O28 W6 O18 92.6(5) . .
O6 W6 O31 101.4(7) . .
O28 W6 O31 88.3(5) . .
O18 W6 O31 155.8(6) . .
O6 W6 O23 100.6(6) . .
O28 W6 O23 156.0(5) . .
O18 W6 O23 83.6(5) . .
O31 W6 O23 85.8(6) . .
O6 W6 O38 171.7(6) . .
O28 W6 O38 83.9(5) . .
O18 W6 O38 73.4(4) . .
O31 W6 O38 82.7(5) . .
O23 W6 O38 72.3(5) . .
O7 W7 O31 101.7(7) . .
O7 W7 O29 102.7(7) . .
O31 W7 O29 86.6(5) . .
O7 W7 O19 99.1(7) . .
O31 W7 O19 159.0(6) . .
O29 W7 O19 91.4(5) . .
O7 W7 O24 98.9(7) . .
O31 W7 O24 87.9(6) . .
O29 W7 O24 158.3(6) . .
O19 W7 O24 86.3(6) . .
O7 W7 O39 170.8(6) . .
O31 W7 O39 85.9(5) . .
O29 W7 O39 82.6(5) . .
O19 W7 O39 73.1(5) . .
O24 W7 O39 76.1(5) . .
O8 W8 O15 102.5(7) . .
O8 W8 O32 104.2(7) . .
O15 W8 O32 94.8(6) . .
O8 W8 O19 101.7(7) . .
O15 W8 O19 92.8(6) . .
O32 W8 O19 150.7(5) . .
O8 W8 O25 96.9(6) . .
O15 W8 O25 160.6(5) . .
O32 W8 O25 82.4(5) . .
O19 W8 O25 81.1(5) . .
O8 W8 O39 165.1(6) . .
O15 W8 O39 90.6(5) . .
O32 W8 O39 81.5(4) . .
O19 W8 O39 70.2(5) . .
O25 W8 O39 70.0(4) . .
O9 W9 O20 101.1(7) . .
O9 W9 O21 101.5(7) . .
O20 W9 O21 90.0(6) . .
O9 W9 O33 102.6(6) . .
O20 W9 O33 156.2(5) . .
O21 W9 O33 87.5(5) . .
O9 W9 O35 103.2(7) . .
O20 W9 O35 88.6(5) . .
O21 W9 O35 155.1(5) . .
O33 W9 O35 83.8(5) . .
O9 W9 O37 170.1(7) . .
O20 W9 O37 72.4(5) . .
O21 W9 O37 71.5(5) . .
O33 W9 O37 84.4(4) . .
O35 W9 O37 84.4(4) . .
O10 W10 O34 103.0(5) . .
O10 W10 O23 99.9(7) . .
O34 W10 O23 90.7(6) . .
O10 W10 O33 102.4(6) . .
O34 W10 O33 86.3(5) . .
O23 W10 O33 157.6(5) . .
O10 W10 O22 101.0(5) . .
O34 W10 O22 155.8(5) . .
O23 W10 O22 87.6(6) . .
O33 W10 O22 86.1(5) . .
O10 W10 O38 170.5(5) . .
O34 W10 O38 84.2(4) . .
O23 W10 O38 73.5(5) . .
O33 W10 O38 84.0(4) . .
O22 W10 O38 72.2(4) . .
O11 W11 O25 102.1(6) . .
O11 W11 O35 102.9(7) . .
O25 W11 O35 90.7(6) . .
O11 W11 O34 103.3(6) . .
O25 W11 O34 154.6(5) . .
O35 W11 O34 84.4(5) . .
O11 W11 O24 101.0(7) . .
O25 W11 O24 88.7(6) . .
O35 W11 O24 155.6(5) . .
O34 W11 O24 85.8(6) . .
O11 W11 O39 171.0(6) . .
O25 W11 O39 72.1(4) . .
O35 W11 O39 84.2(4) . .
O34 W11 O39 82.6(4) . .
O24 W11 O39 72.4(5) . .
O14 Na1 O10 96.6(6) . 4
O14 Na1 O15 79.9(5) . .
O10 Na1 O15 109.0(5) 4 .
O14 Na1 O13 149.7(6) . .
O10 Na1 O13 113.4(6) 4 .
O15 Na1 O13 86.4(6) . .
O14 Na1 O12 93.1(6) . .
O10 Na1 O12 100.9(5) 4 .
O15 Na1 O12 149.8(6) . .
O13 Na1 O12 85.4(6) . .
O14 Na1 O36 83.6(5) . .
O10 Na1 O36 170.1(5) 4 .
O15 Na1 O36 80.8(5) . .
O13 Na1 O36 67.6(5) . .
O12 Na1 O36 69.3(4) . .
O42 Na2 O3 115.8(6) . .
O42 Na2 O40 89.2(8) . .
O3 Na2 O40 83.6(8) . .
O42 Na2 O5 116.9(7) . 3_545
O3 Na2 O5 127.1(6) . 3_545
O40 Na2 O5 92.8(6) . 3_545
O42 Na2 O41 92.9(7) . .
O3 Na2 O41 98.3(7) . .
O40 Na2 O41 176.2(6) . .
O5 Na2 O41 83.4(5) 3_545 .
W3 O3 Na2 150.8(8) . .
W5 O5 Na2 150.2(8) . 3_455
W10 O10 Na1 158.7(10) . 4_454
W1 O12 Na1 118.5(7) . .
W2 O13 Na1 119.1(7) . .
W3 O14 Na1 149.1(7) . .
W8 O15 Na1 146.3(8) . .
W1 O16 W2 125.0(7) . .
W4 O17 W3 126.9(7) . .
W6 O18 W5 125.3(6) . .
W7 O19 W8 126.8(7) . .
W9 O20 W3 127.2(7) . .
W9 O21 W4 125.6(6) . .
W10 O22 W5 126.9(6) . .
W10 O23 W6 124.5(6) . .
W7 O24 W11 124.2(6) . .
W11 O25 W8 129.1(6) . .
W4 O26 W1 157.2(8) . .
W5 O27 W1 154.0(8) . .
W6 O28 W2 152.2(6) . .
W7 O29 W2 155.5(7) . .
W4 O30 W5 146.7(8) . .
W7 O31 W6 147.5(7) . .
W3 O32 W8 143.9(7) . .
W10 O33 W9 151.2(7) . .
W10 O34 W11 151.7(7) . .
W11 O35 W9 152.7(7) . .
P1 O36 W2 128.0(7) . .
P1 O36 W1 126.5(7) . .
W2 O36 W1 91.6(4) . .
P1 O36 Na1 124.2(7) . .
W2 O36 Na1 88.0(4) . .
W1 O36 Na1 85.7(4) . .
P1 O37 W4 124.6(6) . .
P1 O37 W3 125.6(6) . .
W4 O37 W3 91.4(4) . .
P1 O37 W9 126.0(6) . .
W4 O37 W9 88.3(4) . .
W3 O37 W9 89.7(4) . .
P1 O38 W6 124.5(7) . .
P1 O38 W10 129.2(6) . .
W6 O38 W10 89.6(4) . .
P1 O38 W5 123.4(6) . .
W6 O38 W5 88.8(3) . .
W10 O38 W5 89.6(4) . .
P1 O39 W7 125.4(7) . .
P1 O39 W8 126.1(7) . .
W7 O39 W8 89.9(4) . .
P1 O39 W11 127.4(7) . .
W7 O39 W11 87.0(4) . .
W8 O39 W11 88.7(3) . .
C2 N1 C3 111.0(19) . .
C2 N1 C1 104.4(17) . .
C3 N1 C1 113(2) . .
C2 N1 C4 107.7(19) . .
C3 N1 C4 109(2) . .
C1 N1 C4 111.7(18) . .
C5 N2 C8 109.5(19) . .
C5 N2 C6 112.7(18) . .
C8 N2 C6 109.7(18) . .
C5 N2 C7 110.0(17) . .
C8 N2 C7 107.0(17) . .
C6 N2 C7 107.7(16) . .
C12 N3 C11 117(2) . .
C12 N3 C10 113(2) . .
C11 N3 C10 109(2) . .
C12 N3 C9 102(2) . .
C11 N3 C9 108(2) . .
C10 N3 C9 107.6(18) . .
C16 N4 C14 118(2) . .
C16 N4 C13 109(2) . .
C14 N4 C13 112.4(18) . .
C16 N4 C15 105(2) . .
C14 N4 C15 105(2) . .
C13 N4 C15 106.5(18) . .

loop_
_geom_bond_atom_site_label_1
_geom_bond_atom_site_label_2
_geom_bond_distance
_geom_bond_site_symmetry_2
_geom_bond_publ_flag
P1 O39 1.515(10) . ?
P1 O36 1.543(12) . ?
P1 O38 1.548(11) . ?
P1 O37 1.559(13) . ?
W1 O12 1.730(13) . y
W1 O1 1.750(11) . y
W1 O16 1.893(14) . y
W1 O26 1.965(15) . y
W1 O27 2.081(12) . y
W1 O36 2.404(12) . y
W2 O2 1.739(15) . y
W2 O13 1.761(14) . y
W2 O29 1.904(12) . y
W2 O16 1.939(13) . y
W2 O28 2.067(12) . y
W2 O36 2.339(14) . y
W3 O14 1.732(11) . y
W3 O3 1.744(14) . y
W3 O32 1.873(12) . y
W3 O17 1.986(11) . y
W3 O20 2.052(13) . y
W3 O37 2.465(11) . y
W4 O4 1.720(14) . y
W4 O26 1.829(14) . y
W4 O17 1.870(13) . y
W4 O30 1.901(14) . y
W4 O21 1.935(14) . y
W4 O37 2.355(11) . y
W5 O5 1.722(12) . y
W5 O27 1.788(12) . y
W5 O30 1.915(14) . y
W5 O18 1.931(12) . y
W5 O22 1.941(11) . y
W5 O38 2.453(10) . y
W6 O6 1.716(15) . y
W6 O28 1.812(13) . y
W6 O18 1.910(11) . y
W6 O31 1.929(12) . y
W6 O23 1.977(13) . y
W6 O38 2.424(11) . y
W7 O7 1.695(16) . y
W7 O31 1.885(13) . y
W7 O29 1.897(13) . y
W7 O19 1.899(14) . y
W7 O24 1.912(13) . y
W7 O39 2.391(13) . y
W8 O8 1.712(13) . y
W8 O15 1.738(12) . y
W8 O32 1.940(14) . y
W8 O19 1.952(15) . y
W8 O25 2.056(11) . y
W8 O39 2.482(11) . y
W9 O9 1.725(14) . y
W9 O20 1.863(14) . y
W9 O21 1.873(13) . y
W9 O33 1.934(11) . y
W9 O35 1.934(12) . y
W9 O37 2.507(11) . y
W10 O10 1.738(13) . y
W10 O34 1.885(11) . y
W10 O23 1.889(13) . y
W10 O33 1.890(12) . y
W10 O22 1.906(11) . y
W10 O38 2.430(11) . y
W11 O11 1.702(12) . y
W11 O25 1.825(12) . y
W11 O35 1.889(13) . y
W11 O34 1.924(12) . y
W11 O24 1.925(15) . y
W11 O39 2.532(11) . y
Na1 O14 2.210(15) . y
Na1 O10 2.269(15) 4 y
Na1 O15 2.292(14) . y
Na1 O13 2.305(17) . y
Na1 O12 2.312(15) . y
Na1 O36 2.711(13) . y
Na2 O42 2.28(2) . y
Na2 O3 2.342(18) . y
Na2 O40 2.38(3) . y
Na2 O5 2.395(14) 3_545 y
Na2 O41 2.413(19) . y
O5 Na2 2.395(14) 3_455 ?
O10 Na1 2.269(14) 4_454 ?
O47A O47B 1.57(8) . ?
N1 C2 1.44(3) . ?
N1 C3 1.44(4) . ?
N1 C1 1.48(3) . ?
N1 C4 1.50(3) . ?
N2 C5 1.47(3) . ?
N2 C8 1.50(3) . ?
N2 C6 1.51(3) . ?
N2 C7 1.52(3) . ?
N3 C12 1.42(4) . ?
N3 C11 1.46(4) . ?
N3 C10 1.48(3) . ?
N3 C9 1.60(4) . ?
N4 C16 1.41(4) . ?
N4 C14 1.42(3) . ?
N4 C13 1.52(2) . ?
N4 C15 1.58(4) . ?
